data_7706529
loop_
_publ_author_name
'Lancheros, Andr\'es'
'Goswami, Subhadip'
'Mian, Mohammad Rasel'
'Zhang, Xuan'
'Zarate, Ximena'
'Schott, Eduardo'
'Farha, Omar K.'
'Hupp, Joseph T.'

_publ_section_title
;
 Modulation of CO<sub>2</sub> adsorption in novel pillar-layered MOFs
 based on carboxylate-pyrazole flexible linker.
;
_journal_issue 8
_journal_name_full 'Dalton transactions (Cambridge, England : 2003)'
_journal_page_first 2880
_journal_page_last 2890
_journal_paper_doi 10.1039/d0dt03166f
_journal_volume 50
_journal_year 2021
_chemical_formula_moiety 'C30 H26 Cu N5 O4'
_chemical_formula_sum 'C30 H26 Cu N5 O4'
_chemical_formula_weight 584.10
_space_group_crystal_system monoclinic
_space_group_IT_number 12
_space_group_name_Hall '-C 2y'
_space_group_name_H-M_alt 'C 1 2/m 1'
_atom_sites_solution_hydrogens geom
_audit_creation_date 2020-03-24
_audit_creation_method
;
Olex2 1.2
(compiled 2018.05.29 svn.r3508 for OlexSys, GUI svn.r5506)
;
_audit_update_record
;
2020-10-07 deposited with the CCDC.	2021-01-28 downloaded from the CCDC.
;
_cell_angle_alpha 90
_cell_angle_beta 97.387(3)
_cell_angle_gamma 90
_cell_formula_units_Z 8
_cell_length_a 18.1598(14)
_cell_length_b 24.203(2)
_cell_length_c 13.9450(11)
_cell_measurement_reflns_used 9840
_cell_measurement_temperature 100.02
_cell_measurement_theta_max 28.47
_cell_measurement_theta_min 2.24
_cell_volume 6078.3(8)
_computing_cell_refinement 'SAINT V8.40A (?, 2016)'
_computing_data_reduction 'SAINT V8.40A (?, 2016)'
_computing_molecular_graphics 'Olex2 (Dolomanov et al., 2009)'
_computing_publication_material 'Olex2 (Dolomanov et al., 2009)'
_computing_structure_refinement 'ShelXL (Sheldrick, 2015)'
_computing_structure_solution 'olex2.solve (Bourhis et al., 2015)'
_diffrn_ambient_temperature 100.02
_diffrn_measured_fraction_theta_full 1.000
_diffrn_measured_fraction_theta_max 0.995
_diffrn_measurement_device_type 'Bruker APEX-II CCD'
_diffrn_measurement_method '\f and \w scans'
_diffrn_radiation_type MoK\a
_diffrn_radiation_wavelength 0.71073
_diffrn_reflns_av_R_equivalents 0.0366
_diffrn_reflns_av_unetI/netI 0.0393
_diffrn_reflns_Laue_measured_fraction_full 1.000
_diffrn_reflns_Laue_measured_fraction_max 0.995
_diffrn_reflns_limit_h_max 25
_diffrn_reflns_limit_h_min -25
_diffrn_reflns_limit_k_max 33
_diffrn_reflns_limit_k_min -34
_diffrn_reflns_limit_l_max 19
_diffrn_reflns_limit_l_min -19
_diffrn_reflns_number 60389
_diffrn_reflns_point_group_measured_fraction_full 1.000
_diffrn_reflns_point_group_measured_fraction_max 0.995
_diffrn_reflns_theta_full 25.242
_diffrn_reflns_theta_max 30.100
_diffrn_reflns_theta_min 1.409
_exptl_absorpt_coefficient_mu 0.759
_exptl_absorpt_correction_T_max 0.7460
_exptl_absorpt_correction_T_min 0.7008
_exptl_absorpt_correction_type multi-scan
_exptl_absorpt_process_details
;
SADABS-2016/2 (Bruker,2016/2) was used for absorption correction.
wR2(int) was 0.0824 before and 0.0463 after correction.
The Ratio of minimum to maximum transmission is 0.9394.
The \l/2 correction factor is Not present.
;
_exptl_crystal_colour 'clear greenish green'
_exptl_crystal_colour_lustre clear
_exptl_crystal_colour_modifier greenish
_exptl_crystal_colour_primary green
_exptl_crystal_density_diffrn 1.277
_exptl_crystal_description plate
_exptl_crystal_F_000 2416
_exptl_crystal_size_max 0.2
_exptl_crystal_size_mid 0.1
_exptl_crystal_size_min 0.05
_refine_diff_density_max 0.951
_refine_diff_density_min -0.561
_refine_diff_density_rms 0.087
_refine_ls_extinction_method none
_refine_ls_goodness_of_fit_ref 1.036
_refine_ls_hydrogen_treatment constr
_refine_ls_matrix_type full
_refine_ls_number_parameters 398
_refine_ls_number_reflns 9118
_refine_ls_number_restraints 75
_refine_ls_restrained_S_all 1.036
_refine_ls_R_factor_all 0.0842
_refine_ls_R_factor_gt 0.0555
_refine_ls_shift/su_max 0.001
_refine_ls_shift/su_mean 0.000
_refine_ls_structure_factor_coef Fsqd
_refine_ls_weighting_details 'w=1/[\s^2^(Fo^2^)+(0.0802P)^2^+10.6110P] where P=(Fo^2^+2Fc^2^)/3'
_refine_ls_weighting_scheme calc
_refine_ls_wR_factor_gt 0.1492
_refine_ls_wR_factor_ref 0.1641
_reflns_Friedel_coverage 0.000
_reflns_number_gt 6297
_reflns_number_total 9118
_reflns_threshold_expression 'I > 2\s(I)'
_cod_data_source_file d0dt03166f2.cif
_cod_data_source_block 20200304cu_andres_0m
_cod_depositor_comments 'Adding full bibliography for 7706529--7706531.cif.'
_cod_original_cell_volume 6078.4(8)
_cod_database_code 7706529
_shelxl_version_number 2014/6
_shelx_space_group_comment
;
The symmetry employed for this shelxl refinement is uniquely defined
by the following loop, which should always be used as a source of
symmetry information in preference to the above space-group names.
They are only intended as comments.
;
_shelx_estimated_absorpt_t_max 0.963
_shelx_estimated_absorpt_t_min 0.863
_olex2_refinement_description
;
1. Fixed Uiso
 At 1.2 times of:
  All C(H) groups, All C(H,H) groups
 At 1.5 times of:
  All C(H,H,H) groups
2. Restrained planarity
 C28, C29, C30, N5, C26, C27
 with sigma of 0.1
3. Uiso/Uaniso restraints and constraints
N6 \\sim C34 \\sim C35 \\sim C31 \\sim C32 \\sim C33: within 2A with sigma of
0.04 and sigma for terminal atoms of 0.08
C28 \\sim C29 \\sim C30 \\sim N5 \\sim C26 \\sim C27: within 2A with sigma of
0.04 and sigma for terminal atoms of 0.08
4. Rigid body (RIGU) restrains
 N5, C28
 with sigma for 1-2 distances of 0.004 and sigma for 1-3 distances of 0.004
5. Others
 Fixed Sof: C29(0.5) H29(0.5) C30(0.5) H30(0.5) C26(0.5) H26(0.5) C27(0.5)
 H27(0.5)
6.a Secondary CH2 refined with riding coordinates:
 C13(H13A,H13B)
6.b Aromatic/amide H refined with riding coordinates:
 C7(H7), C24(H24), C3(H3), C23(H23), C21(H21), C4(H4), C20(H20), C6(H6),
 C33(H33), C32(H32), C35(H35), C34(H34), C29(H29), C30(H30), C26(H26), C27(H27)
6.c Idealised Me refined as rotating group:
 C12(H12A,H12B,H12C), C16(H16A,H16B,H16C), C18(H18A,H18B,H18C), C9(H9A,H9B,H9C)
;
_olex2_submission_special_instructions 'No special instructions were received'
_smtbx_masks_special_details
;
A solvent mask was calculated and two voids of 
104.5 electrons, in a volume of 476.7\%A^3 each, were found per unit cell. This is 
consistent with the presence of 0.5[C3H7NO] and 0.5[H2O]per Formula 
Unit.
;

loop_
_space_group_symop_operation_xyz
'x, y, z'
'-x, y, -z'
'x+1/2, y+1/2, z'
'-x+1/2, y+1/2, -z'
'-x, -y, -z'
'x, -y, z'
'-x+1/2, -y+1/2, -z'
'x+1/2, -y+1/2, z'

loop_
_atom_site_label
_atom_site_type_symbol
_atom_site_fract_x
_atom_site_fract_y
_atom_site_fract_z
_atom_site_U_iso_or_equiv
_atom_site_adp_type
_atom_site_occupancy
_atom_site_site_symmetry_order
_atom_site_calc_flag
_atom_site_refinement_flags_posn
_atom_site_refinement_flags_adp
_atom_site_refinement_flags_occupancy
_atom_site_disorder_assembly
_atom_site_disorder_group
Cu2 Cu 0.31139(2) 0.5000 0.63781(3) 0.02501(12) Uani 1 2 d S T P . .
Cu1 Cu 0.30744(2) 0.5000 0.82487(3) 0.02746(12) Uani 1 2 d S T P . .
O4 O 1.23249(10) 0.55722(8) 0.63556(13) 0.0356(4) Uani 1 1 d . . . . .
O2 O 0.38920(10) 0.55663(9) 0.66836(12) 0.0382(5) Uani 1 1 d . . . . .
O1 O 0.38465(12) 0.55571(9) 0.82726(13) 0.0431(5) Uani 1 1 d . . . . .
N6 N 0.31003(17) 0.5000 -0.0210(2) 0.0308(6) Uani 1 2 d S TU P . .
O3 O 1.22971(12) 0.55485(11) 0.79463(14) 0.0534(6) Uani 1 1 d . . . . .
N1 N 0.65278(12) 0.72188(11) 0.82522(17) 0.0385(5) Uani 1 1 d . . . . .
N2 N 0.64910(13) 0.76035(10) 0.89669(16) 0.0398(5) Uani 1 1 d . . . . .
N4 N 0.95546(12) 0.71339(10) 0.70211(17) 0.0371(5) Uani 1 1 d . . . . .
N3 N 0.92456(13) 0.73815(11) 0.61774(18) 0.0444(6) Uani 1 1 d . . . . .
C19 C 1.01572(14) 0.67630(12) 0.7006(2) 0.0356(6) Uani 1 1 d . . . . .
C22 C 1.13862(14) 0.60694(12) 0.70285(19) 0.0333(6) Uani 1 1 d . . . . .
C2 C 0.47603(13) 0.61035(12) 0.76999(18) 0.0325(5) Uani 1 1 d . . . . .
C25 C 1.20525(14) 0.57049(12) 0.71050(18) 0.0322(5) Uani 1 1 d . . . . .
C1 C 0.41173(13) 0.57133(11) 0.75356(17) 0.0295(5) Uani 1 1 d . . . . .
C5 C 0.59412(14) 0.68361(13) 0.8052(2) 0.0375(6) Uani 1 1 d . . . . .
C10 C 0.75207(14) 0.77400(12) 0.8238(2) 0.0366(6) Uani 1 1 d . . . . .
C31 C 0.3152(2) 0.5000 0.1791(2) 0.0303(7) Uani 1 2 d S TU P B .
C13 C 0.82141(16) 0.80328(14) 0.8009(3) 0.0506(8) Uani 1 1 d . . . . .
H13A H 0.8062 0.8373 0.7642 0.061 Uiso 1 1 calc R . . . .
H13B H 0.8506 0.8147 0.8626 0.061 Uiso 1 1 calc R . . . .
C7 C 0.50707(14) 0.63313(13) 0.69432(19) 0.0378(6) Uani 1 1 d . . . . .
H7 H 0.4884 0.6233 0.6298 0.045 Uiso 1 1 calc R . . . .
C24 C 1.06240(16) 0.68138(13) 0.6291(2) 0.0414(7) Uani 1 1 d . . . . .
H24 H 1.0529 0.7087 0.5801 0.050 Uiso 1 1 calc R . . . .
C3 C 0.50364(16) 0.62525(13) 0.86442(19) 0.0402(6) Uani 1 1 d . . . . .
H3 H 0.4816 0.6103 0.9169 0.048 Uiso 1 1 calc R . . . .
C23 C 1.12272(15) 0.64626(13) 0.6302(2) 0.0408(6) Uani 1 1 d . . . . .
H23 H 1.1538 0.6490 0.5805 0.049 Uiso 1 1 calc R . . . .
C11 C 0.70875(15) 0.79162(12) 0.89516(19) 0.0366(6) Uani 1 1 d . . . . .
C21 C 1.08961(17) 0.60107(14) 0.7707(2) 0.0466(7) Uani 1 1 d . . . . .
H21 H 1.0988 0.5737 0.8197 0.056 Uiso 1 1 calc R . . . .
C4 C 0.56245(16) 0.66135(14) 0.88249(19) 0.0431(7) Uani 1 1 d . . . . .
H4 H 0.5812 0.6710 0.9471 0.052 Uiso 1 1 calc R . . . .
C15 C 0.87373(15) 0.77219(13) 0.6443(2) 0.0439(7) Uani 1 1 d . . . . .
C20 C 1.02768(16) 0.63433(15) 0.7682(2) 0.0475(8) Uani 1 1 d . . . . .
H20 H 0.9932 0.6284 0.8129 0.057 Uiso 1 1 calc R . . . .
C8 C 0.71568(15) 0.72859(14) 0.7809(2) 0.0424(7) Uani 1 1 d . . . . .
C14 C 0.87132(15) 0.77043(13) 0.7441(2) 0.0439(7) Uani 1 1 d . . . . .
C6 C 0.56497(15) 0.67009(13) 0.71123(19) 0.0401(6) Uani 1 1 d . . . . .
H6 H 0.5850 0.6864 0.6583 0.048 Uiso 1 1 calc R . . . .
C17 C 0.92449(14) 0.73327(13) 0.7807(2) 0.0396(6) Uani 1 1 d . . . . .
C12 C 0.72389(18) 0.83878(13) 0.9648(2) 0.0460(7) Uani 1 1 d . . . . .
H12A H 0.6808 0.8445 0.9993 0.069 Uiso 1 1 calc GR . . . .
H12B H 0.7333 0.8724 0.9292 0.069 Uiso 1 1 calc GR . . . .
H12C H 0.7675 0.8302 1.0115 0.069 Uiso 1 1 calc GR . . . .
C16 C 0.82840(19) 0.80723(16) 0.5700(3) 0.0624(10) Uani 1 1 d . . . . .
H16A H 0.8466 0.8026 0.5073 0.094 Uiso 1 1 calc GR . . . .
H16B H 0.8328 0.8461 0.5894 0.094 Uiso 1 1 calc GR . . . .
H16C H 0.7762 0.7959 0.5646 0.094 Uiso 1 1 calc GR . . . .
C18 C 0.94764(17) 0.71743(15) 0.8827(2) 0.0483(8) Uani 1 1 d . . . . .
H18A H 0.9270 0.6811 0.8951 0.072 Uiso 1 1 calc GR . . . .
H18B H 0.9293 0.7449 0.9255 0.072 Uiso 1 1 calc GR . . . .
H18C H 1.0020 0.7159 0.8950 0.072 Uiso 1 1 calc GR . . . .
C9 C 0.7366(2) 0.68735(17) 0.7096(3) 0.0696(12) Uani 1 1 d . . . . .
H9A H 0.7121 0.6521 0.7191 0.104 Uiso 1 1 calc GR . . . .
H9B H 0.7906 0.6821 0.7191 0.104 Uiso 1 1 calc GR . . . .
H9C H 0.7210 0.7008 0.6439 0.104 Uiso 1 1 calc GR . . . .
C33 C 0.3726(3) 0.5000 0.0356(3) 0.0727(18) Uani 1 2 d S TU P . .
H33 H 0.4174 0.5000 0.0070 0.087 Uiso 0.5 1 calc RS T P A -1
C32 C 0.3774(3) 0.5000 0.1355(3) 0.0714(18) Uani 1 2 d S TU P . .
H32 H 0.4247 0.5000 0.1736 0.086 Uiso 1 2 calc RS T P . .
C35 C 0.2477(3) 0.5000 0.1175(4) 0.093(2) Uani 1 2 d S TU P . .
H35 H 0.2017 0.5000 0.1432 0.111 Uiso 1 2 calc RS T P . .
C34 C 0.2496(3) 0.5000 0.0181(4) 0.092(2) Uani 1 2 d S TU P . .
H34 H 0.2037 0.5000 -0.0232 0.111 Uiso 1 2 calc RS T P . .
C28 C 0.3164(2) 0.5000 0.2856(2) 0.0315(8) Uani 1 2 d S TU P . .
C29 C 0.2602(3) 0.4705(2) 0.3283(3) 0.0399(13) Uani 0.5 1 d . U . B -1
H29 H 0.2219 0.4513 0.2889 0.048 Uiso 0.5 1 calc R . . B -1
C30 C 0.2630(3) 0.4705(2) 0.4265(3) 0.0369(12) Uani 0.5 1 d . U . B -1
H30 H 0.2275 0.4494 0.4552 0.044 Uiso 0.5 1 calc R . . B -1
N5 N 0.31525(16) 0.5000 0.4851(2) 0.0286(6) Uani 1 2 d S TU P . .
C26 C 0.3699(3) 0.5184(3) 0.4451(4) 0.051(2) Uani 0.5 1 d . U . B -1
H26 H 0.4116 0.5324 0.4861 0.061 Uiso 0.5 1 calc R . . B -1
C27 C 0.3726(3) 0.5194(3) 0.3468(4) 0.053(2) Uani 0.5 1 d . U . B -1
H27 H 0.4150 0.5340 0.3225 0.064 Uiso 0.5 1 calc R . . B -1

loop_
_atom_site_aniso_label
_atom_site_aniso_U_11
_atom_site_aniso_U_22
_atom_site_aniso_U_33
_atom_site_aniso_U_23
_atom_site_aniso_U_13
_atom_site_aniso_U_12
Cu2 0.0245(2) 0.0382(3) 0.01283(18) 0.000 0.00420(14) 0.000
Cu1 0.0273(2) 0.0423(3) 0.01333(19) 0.000 0.00490(15) 0.000
O4 0.0348(9) 0.0470(11) 0.0262(9) 0.0014(8) 0.0084(7) 0.0095(8)
O2 0.0364(10) 0.0597(13) 0.0185(8) 0.0022(8) 0.0031(7) -0.0124(9)
O1 0.0531(12) 0.0557(13) 0.0215(9) -0.0034(8) 0.0094(8) -0.0214(10)
N6 0.0329(15) 0.0443(18) 0.0155(13) 0.000 0.0046(11) 0.000
O3 0.0519(12) 0.0850(17) 0.0227(9) -0.0089(10) 0.0020(9) 0.0344(12)
N1 0.0319(11) 0.0513(15) 0.0328(12) -0.0051(10) 0.0064(9) -0.0052(10)
N2 0.0421(13) 0.0488(14) 0.0292(11) -0.0010(10) 0.0071(9) -0.0045(11)
N4 0.0278(10) 0.0488(14) 0.0353(12) -0.0068(10) 0.0056(9) 0.0051(10)
N3 0.0356(12) 0.0561(16) 0.0397(13) -0.0061(12) -0.0025(10) 0.0095(11)
C19 0.0266(12) 0.0467(16) 0.0337(13) -0.0076(12) 0.0051(10) 0.0006(11)
C22 0.0283(12) 0.0435(15) 0.0284(12) -0.0074(11) 0.0042(9) 0.0005(11)
C2 0.0279(12) 0.0454(15) 0.0238(12) 0.0009(11) 0.0015(9) -0.0027(11)
C25 0.0275(12) 0.0415(15) 0.0276(12) -0.0068(11) 0.0035(9) -0.0010(11)
C1 0.0290(12) 0.0369(14) 0.0224(11) 0.0002(10) 0.0029(9) -0.0002(10)
C5 0.0304(13) 0.0518(17) 0.0302(13) -0.0017(12) 0.0027(10) -0.0049(12)
C10 0.0267(12) 0.0404(15) 0.0429(15) -0.0031(12) 0.0047(11) 0.0023(11)
C31 0.0344(18) 0.042(2) 0.0153(15) 0.000 0.0075(13) 0.000
C13 0.0308(14) 0.0503(19) 0.074(2) -0.0205(17) 0.0186(14) -0.0053(13)
C7 0.0318(13) 0.0588(18) 0.0225(12) 0.0001(12) 0.0020(10) -0.0061(12)
C24 0.0393(15) 0.0525(18) 0.0337(14) 0.0008(13) 0.0099(11) 0.0060(13)
C3 0.0443(15) 0.0554(18) 0.0210(12) 0.0026(12) 0.0042(10) -0.0095(13)
C23 0.0363(14) 0.0506(17) 0.0384(15) -0.0012(13) 0.0159(12) 0.0035(13)
C11 0.0330(13) 0.0450(16) 0.0314(13) 0.0047(12) 0.0026(10) 0.0003(12)
C21 0.0482(17) 0.061(2) 0.0330(14) 0.0071(14) 0.0143(12) 0.0116(15)
C4 0.0456(16) 0.0604(19) 0.0228(12) -0.0030(12) 0.0023(11) -0.0129(14)
C15 0.0302(13) 0.0492(18) 0.0507(18) -0.0091(14) -0.0012(12) 0.0021(12)
C20 0.0400(15) 0.067(2) 0.0387(15) 0.0046(15) 0.0182(12) 0.0099(15)
C8 0.0282(13) 0.0560(19) 0.0444(16) -0.0118(14) 0.0093(11) -0.0034(13)
C14 0.0265(13) 0.0491(18) 0.0575(19) -0.0160(14) 0.0108(12) -0.0051(12)
C6 0.0347(13) 0.0602(19) 0.0268(13) 0.0018(13) 0.0090(10) -0.0076(13)
C17 0.0271(12) 0.0504(17) 0.0435(16) -0.0109(13) 0.0126(11) -0.0046(12)
C12 0.0526(18) 0.0478(17) 0.0397(16) -0.0028(13) 0.0138(13) -0.0064(14)
C16 0.0480(19) 0.065(2) 0.070(2) -0.0084(19) -0.0095(17) 0.0171(17)
C18 0.0444(16) 0.063(2) 0.0404(16) -0.0092(15) 0.0160(13) -0.0008(15)
C9 0.0456(18) 0.075(3) 0.093(3) -0.040(2) 0.0266(19) -0.0193(18)
C33 0.047(3) 0.148(6) 0.024(2) 0.000 0.0072(18) 0.000
C32 0.043(3) 0.145(6) 0.025(2) 0.000 0.0017(18) 0.000
C35 0.051(3) 0.202(8) 0.026(2) 0.000 0.008(2) 0.000
C34 0.051(3) 0.200(8) 0.026(2) 0.000 0.009(2) 0.000
C28 0.0339(18) 0.046(2) 0.0149(15) 0.000 0.0056(13) 0.000
C29 0.037(3) 0.066(4) 0.016(2) -0.002(2) 0.0022(19) -0.011(3)
C30 0.031(2) 0.062(3) 0.018(2) 0.005(2) 0.0038(18) -0.011(2)
N5 0.0274(14) 0.0421(17) 0.0164(13) 0.000 0.0033(10) 0.000
C26 0.053(3) 0.085(6) 0.017(2) -0.013(2) 0.009(2) -0.037(3)
C27 0.053(3) 0.091(6) 0.018(2) -0.006(2) 0.015(2) -0.042(3)

loop_
_atom_type_symbol
_atom_type_description
_atom_type_scat_dispersion_real
_atom_type_scat_dispersion_imag
_atom_type_scat_source
C C 0.0033 0.0016 'International Tables Vol C Tables 4.2.6.8 and 6.1.1.4'
H H 0.0000 0.0000 'International Tables Vol C Tables 4.2.6.8 and 6.1.1.4'
Cu Cu 0.3201 1.2651 'International Tables Vol C Tables 4.2.6.8 and 6.1.1.4'
N N 0.0061 0.0033 'International Tables Vol C Tables 4.2.6.8 and 6.1.1.4'
O O 0.0106 0.0060 'International Tables Vol C Tables 4.2.6.8 and 6.1.1.4'

loop_
_geom_angle_atom_site_label_1
_geom_angle_atom_site_label_2
_geom_angle_atom_site_label_3
_geom_angle
_geom_angle_site_symmetry_1
_geom_angle_site_symmetry_3
_geom_angle_publ_flag
O4 Cu2 Cu1 84.48(5) 1_455 . ?
O4 Cu2 Cu1 84.48(5) 6_465 . ?
O4 Cu2 O4 88.20(12) 6_465 1_455 ?
O4 Cu2 N5 95.74(8) 6_465 . ?
O4 Cu2 N5 95.74(8) 1_455 . ?
O2 Cu2 Cu1 84.01(5) . . ?
O2 Cu2 Cu1 84.01(5) 6_565 . ?
O2 Cu2 O4 168.49(7) . 6_465 ?
O2 Cu2 O4 168.49(7) 6_565 1_455 ?
O2 Cu2 O4 90.81(9) 6_565 6_465 ?
O2 Cu2 O4 90.81(9) . 1_455 ?
O2 Cu2 O2 87.87(12) . 6_565 ?
O2 Cu2 N5 95.77(7) . . ?
O2 Cu2 N5 95.77(7) 6_565 . ?
N5 Cu2 Cu1 179.69(8) . . ?
O1 Cu1 Cu2 84.55(5) 6_565 . ?
O1 Cu1 Cu2 84.55(5) . . ?
O1 Cu1 O1 87.91(14) . 6_565 ?
O1 Cu1 N6 93.44(8) 6_565 1_556 ?
O1 Cu1 N6 93.44(8) . 1_556 ?
O1 Cu1 O3 168.55(8) . 6_465 ?
O1 Cu1 O3 91.84(11) 6_565 6_465 ?
O1 Cu1 O3 91.84(11) . 1_455 ?
O1 Cu1 O3 168.55(8) 6_565 1_455 ?
N6 Cu1 Cu2 177.20(8) 1_556 . ?
O3 Cu1 Cu2 84.03(6) 6_465 . ?
O3 Cu1 Cu2 84.03(6) 1_455 . ?
O3 Cu1 N6 98.00(8) 6_465 1_556 ?
O3 Cu1 N6 98.00(8) 1_455 1_556 ?
O3 Cu1 O3 86.14(16) 6_465 1_455 ?
C25 O4 Cu2 121.69(17) . 1_655 ?
C1 O2 Cu2 122.49(17) . . ?
C1 O1 Cu1 123.63(17) . . ?
C33 N6 Cu1 120.9(3) . 1_554 ?
C34 N6 Cu1 121.0(3) . 1_554 ?
C34 N6 C33 118.1(4) . . ?
C25 O3 Cu1 124.55(17) . 1_655 ?
N2 N1 C5 118.9(2) . . ?
N2 N1 C8 111.5(2) . . ?
C8 N1 C5 129.6(2) . . ?
C11 N2 N1 105.1(2) . . ?
N3 N4 C19 119.6(2) . . ?
N3 N4 C17 111.3(2) . . ?
C17 N4 C19 128.8(2) . . ?
C15 N3 N4 104.7(2) . . ?
C24 C19 N4 119.7(3) . . ?
C20 C19 N4 120.6(2) . . ?
C20 C19 C24 119.7(3) . . ?
C23 C22 C25 123.2(2) . . ?
C21 C22 C25 118.5(3) . . ?
C21 C22 C23 118.4(3) . . ?
C7 C2 C1 121.7(2) . . ?
C7 C2 C3 119.2(2) . . ?
C3 C2 C1 119.1(2) . . ?
O4 C25 O3 124.8(2) . . ?
O4 C25 C22 119.7(2) . . ?
O3 C25 C22 115.5(2) . . ?
O2 C1 C2 118.4(2) . . ?
O1 C1 O2 125.1(2) . . ?
O1 C1 C2 116.5(2) . . ?
C4 C5 N1 118.5(2) . . ?
C6 C5 N1 121.9(2) . . ?
C6 C5 C4 119.6(3) . . ?
C11 C10 C13 124.1(3) . . ?
C8 C10 C13 130.3(3) . . ?
C8 C10 C11 105.5(2) . . ?
C32 C31 C35 116.1(4) . . ?
C32 C31 C28 123.1(4) . . ?
C35 C31 C28 120.8(4) . . ?
C10 C13 H13A 108.3 . . ?
C10 C13 H13B 108.3 . . ?
H13A C13 H13B 107.4 . . ?
C14 C13 C10 115.9(3) . . ?
C14 C13 H13A 108.3 . . ?
C14 C13 H13B 108.3 . . ?
C2 C7 H7 119.7 . . ?
C2 C7 C6 120.6(2) . . ?
C6 C7 H7 119.7 . . ?
C19 C24 H24 120.3 . . ?
C23 C24 C19 119.4(3) . . ?
C23 C24 H24 120.3 . . ?
C2 C3 H3 119.6 . . ?
C4 C3 C2 120.8(2) . . ?
C4 C3 H3 119.6 . . ?
C22 C23 H23 119.4 . . ?
C24 C23 C22 121.1(3) . . ?
C24 C23 H23 119.4 . . ?
N2 C11 C10 111.7(3) . . ?
N2 C11 C12 120.4(3) . . ?
C10 C11 C12 127.9(3) . . ?
C22 C21 H21 119.5 . . ?
C20 C21 C22 121.0(3) . . ?
C20 C21 H21 119.5 . . ?
C5 C4 H4 120.3 . . ?
C3 C4 C5 119.4(2) . . ?
C3 C4 H4 120.3 . . ?
N3 C15 C14 111.8(3) . . ?
N3 C15 C16 119.9(3) . . ?
C14 C15 C16 128.3(3) . . ?
C19 C20 H20 119.9 . . ?
C21 C20 C19 120.1(3) . . ?
C21 C20 H20 119.9 . . ?
N1 C8 C10 106.2(2) . . ?
N1 C8 C9 121.2(3) . . ?
C10 C8 C9 132.3(3) . . ?
C15 C14 C13 127.3(3) . . ?
C17 C14 C13 126.5(3) . . ?
C17 C14 C15 106.2(3) . . ?
C5 C6 H6 119.8 . . ?
C7 C6 C5 120.3(3) . . ?
C7 C6 H6 119.8 . . ?
N4 C17 C18 125.3(3) . . ?
C14 C17 N4 105.9(3) . . ?
C14 C17 C18 128.8(3) . . ?
C11 C12 H12A 109.5 . . ?
C11 C12 H12B 109.5 . . ?
C11 C12 H12C 109.5 . . ?
H12A C12 H12B 109.5 . . ?
H12A C12 H12C 109.5 . . ?
H12B C12 H12C 109.5 . . ?
C15 C16 H16A 109.5 . . ?
C15 C16 H16B 109.5 . . ?
C15 C16 H16C 109.5 . . ?
H16A C16 H16B 109.5 . . ?
H16A C16 H16C 109.5 . . ?
H16B C16 H16C 109.5 . . ?
C17 C18 H18A 109.5 . . ?
C17 C18 H18B 109.5 . . ?
C17 C18 H18C 109.5 . . ?
H18A C18 H18B 109.5 . . ?
H18A C18 H18C 109.5 . . ?
H18B C18 H18C 109.5 . . ?
C8 C9 H9A 109.5 . . ?
C8 C9 H9B 109.5 . . ?
C8 C9 H9C 109.5 . . ?
H9A C9 H9B 109.5 . . ?
H9A C9 H9C 109.5 . . ?
H9B C9 H9C 109.5 . . ?
N6 C33 H33 118.4 . . ?
N6 C33 C32 123.2(5) . . ?
C32 C33 H33 118.4 . . ?
C31 C32 C33 120.4(4) . . ?
C31 C32 H32 119.8 . . ?
C33 C32 H32 119.8 . . ?
C31 C35 H35 120.7 . . ?
C34 C35 C31 118.5(5) . . ?
C34 C35 H35 120.7 . . ?
N6 C34 C35 123.6(5) . . ?
N6 C34 H34 118.2 . . ?
C35 C34 H34 118.2 . . ?
C29 C28 C31 119.7(3) . . ?
C27 C28 C31 123.7(3) . . ?
C27 C28 C29 115.9(4) . . ?
C28 C29 H29 120.7 . . ?
C30 C29 C28 118.6(5) . . ?
C30 C29 H29 120.7 . . ?
C29 C30 H30 118.9 . . ?
C29 C30 N5 122.2(5) . . ?
N5 C30 H30 118.9 . . ?
C30 N5 Cu2 119.0(3) . . ?
C26 N5 Cu2 124.1(3) . . ?
C26 N5 C30 116.0(4) . . ?
N5 C26 H26 117.7 . . ?
N5 C26 C27 124.6(5) . . ?
C27 C26 H26 117.7 . . ?
C28 C27 C26 120.7(5) . . ?
C28 C27 H27 119.6 . . ?
C26 C27 H27 119.6 . . ?

loop_
_geom_bond_atom_site_label_1
_geom_bond_atom_site_label_2
_geom_bond_distance
_geom_bond_site_symmetry_2
_geom_bond_publ_flag
Cu2 Cu1 2.6188(6) . ?
Cu2 O4 1.9901(18) 6_465 ?
Cu2 O4 1.9901(18) 1_455 ?
Cu2 O2 1.9753(19) . ?
Cu2 O2 1.9753(19) 6_565 ?
Cu2 N5 2.140(3) . ?
Cu1 O1 1.9424(19) 6_565 ?
Cu1 O1 1.9424(19) . ?
Cu1 N6 2.144(3) 1_556 ?
Cu1 O3 1.944(2) 1_455 ?
Cu1 O3 1.944(2) 6_465 ?
O4 Cu2 1.9901(18) 1_655 ?
O4 C25 1.254(3) . ?
O2 C1 1.257(3) . ?
O1 C1 1.254(3) . ?
N6 Cu1 2.144(3) 1_554 ?
N6 C33 1.297(6) . ?
N6 C34 1.287(6) . ?
O3 Cu1 1.944(2) 1_655 ?
O3 C25 1.258(3) . ?
N1 N2 1.372(3) . ?
N1 C5 1.412(4) . ?
N1 C8 1.376(3) . ?
N2 C11 1.324(4) . ?
N4 N3 1.374(3) . ?
N4 C19 1.418(3) . ?
N4 C17 1.381(3) . ?
N3 C15 1.325(4) . ?
C19 C24 1.395(4) . ?
C19 C20 1.383(4) . ?
C22 C25 1.490(4) . ?
C22 C23 1.393(4) . ?
C22 C21 1.388(4) . ?
C2 C1 1.496(4) . ?
C2 C7 1.374(4) . ?
C2 C3 1.395(4) . ?
C5 C4 1.394(4) . ?
C5 C6 1.388(4) . ?
C10 C13 1.514(4) . ?
C10 C11 1.412(4) . ?
C10 C8 1.378(4) . ?
C31 C32 1.349(6) . ?
C31 C35 1.404(6) . ?
C31 C28 1.482(5) . ?
C13 H13A 0.9900 . ?
C13 H13B 0.9900 . ?
C13 C14 1.505(4) . ?
C7 H7 0.9500 . ?
C7 C6 1.377(4) . ?
C24 H24 0.9500 . ?
C24 C23 1.385(4) . ?
C3 H3 0.9500 . ?
C3 C4 1.378(4) . ?
C23 H23 0.9500 . ?
C11 C12 1.501(4) . ?
C21 H21 0.9500 . ?
C21 C20 1.380(4) . ?
C4 H4 0.9500 . ?
C15 C14 1.398(5) . ?
C15 C16 1.501(5) . ?
C20 H20 0.9500 . ?
C8 C9 1.492(4) . ?
C14 C17 1.369(4) . ?
C6 H6 0.9500 . ?
C17 C18 1.482(4) . ?
C12 H12A 0.9800 . ?
C12 H12B 0.9800 . ?
C12 H12C 0.9800 . ?
C16 H16A 0.9800 . ?
C16 H16B 0.9800 . ?
C16 H16C 0.9800 . ?
C18 H18A 0.9800 . ?
C18 H18B 0.9800 . ?
C18 H18C 0.9800 . ?
C9 H9A 0.9800 . ?
C9 H9B 0.9800 . ?
C9 H9C 0.9800 . ?
C33 H33 0.9500 . ?
C33 C32 1.385(6) . ?
C32 H32 0.9500 . ?
C35 H35 0.9500 . ?
C35 C34 1.392(7) . ?
C34 H34 0.9500 . ?
C28 C29 1.437(6) . ?
C28 C27 1.328(6) . ?
C29 H29 0.9500 . ?
C29 C30 1.364(7) . ?
C30 H30 0.9500 . ?
C30 N5 1.371(6) . ?
N5 C26 1.279(6) . ?
C26 H26 0.9500 . ?
C26 C27 1.379(7) . ?
C27 H27 0.9500 . ?

loop_
_smtbx_masks_void_nr
_smtbx_masks_void_average_x
_smtbx_masks_void_average_y
_smtbx_masks_void_average_z
_smtbx_masks_void_volume
_smtbx_masks_void_count_electrons
_smtbx_masks_void_content
1 0.000 0.187 0.500 9.4 0.0 ?
2 0.000 0.500 -0.953 476.7 104.5 ?
3 0.000 0.813 0.500 9.4 0.0 ?
4 0.500 0.000 -0.924 476.7 104.5 ?
5 0.500 0.312 0.500 9.4 0.0 ?
6 0.500 0.687 0.500 9.4 0.0 ?
